data_7130358
loop_
_publ_author_name
'Pournara, Anastasia D.'
'Rizogianni, Sofia'
'Evangelou, Dimitrios A.'
'Andreou, Evangelos K.'
'Armatas, Gerasimos S.'
'Manos, Manolis J.'

_publ_section_title
;
 Zr<sup>4+</sup>-terephthalate MOFs with 6-connected structures, highly
 efficient As(III/V) sorption and superhydrophobic properties.
;
_journal_name_full 'Chemical communications (Cambridge, England)'
_journal_paper_doi 10.1039/d2cc03090j
_journal_year 2022
_chemical_compound_source 'see text'
_chemical_formula_moiety 'C13.64 H15.22 N O10.67 Zr2, 5(H2 O)'
_chemical_formula_sum 'C13.64 H25.22 N O15.67 Zr2'
_chemical_formula_weight 636.35
_space_group_IT_number 146
_space_group_name_Hall 'R 3'
_space_group_name_H-M_alt 'R 3 :H'
_symmetry_cell_setting trigonal
_symmetry_Int_Tables_number 146
_symmetry_space_group_name_Hall 'R 3'
_symmetry_space_group_name_H-M 'R 3 :H'
_audit_update_record
;
2022-05-31 deposited with the CCDC.	2022-07-14 downloaded from the CCDC.
;
_cell_angle_alpha 90
_cell_angle_beta 90
_cell_angle_gamma 120
_cell_formula_units_Z 9
_cell_length_a 14.653(7)
_cell_length_b 14.653(7)
_cell_length_c 35.912(17)
_cell_volume 6678(6)
_computing_cell_refinement 'TOPAS V.6, BRUKER'
_computing_publication_material 'PLATON (Spek, 2003)'
_computing_structure_refinement 'TOPAS V.6, BRUKER'
_diffrn_ambient_temperature 298
_diffrn_measurement_device_type 'BRUKER D2 PHASER'
_diffrn_radiation_probe x-ray
_diffrn_radiation_type CuK\a
_diffrn_radiation_wavelength 1.54184
_exptl_absorpt_coefficient_mu 6.304
_exptl_crystal_density_diffrn 1.424
_exptl_crystal_density_method 'Not Measured'
_exptl_crystal_F_000 2874.5
_cod_data_source_file d2cc03090j3.cif
_cod_data_source_block HEXMOF
_cod_original_cell_volume 6678(7)
_cod_original_sg_symbol_H-M 'R 3'
_cod_database_code 7130358

loop_
_space_group_symop_id
_space_group_symop_operation_xyz
1 x,y,z
2 -y,x-y,z
3 -x+y,-x,z
4 1/3+x,2/3+y,2/3+z
5 1/3-y,2/3+x-y,2/3+z
6 1/3-x+y,2/3-x,2/3+z
7 2/3+x,1/3+y,1/3+z
8 2/3-y,1/3+x-y,1/3+z
9 2/3-x+y,1/3-x,1/3+z

loop_
_atom_site_label
_atom_site_type_symbol
_atom_site_thermal_displace_type
_atom_site_fract_x
_atom_site_fract_y
_atom_site_fract_z
_atom_site_occupancy
_atom_site_U_iso_or_equiv
_atom_site_calc_flag
_atom_site_refinement_flags
_atom_site_disorder_assembly
_atom_site_disorder_group
Zr1 Zr Uiso 0.08090 0.16160 0.04010 1.000 0.0500 . . . .
Zr2 Zr Uiso 0.58577 0.41412 0.29323 1.000 0.0500 . . . .
O3 O Uiso 0.18110 0.16970 0.09020 1.000 0.0500 . . . .
O4 O Uiso 0.05280 0.29790 0.02610 1.000 0.0500 . . . .
O5 O Uiso 0.49100 0.32460 0.24590 1.000 0.0500 . . . .
O6 O Uiso 0.49100 0.16640 0.24590 1.000 0.0500 . . . .
O7 O Uiso 0.18110 0.01140 0.09020 1.000 0.0500 . . . .
O8 O Uiso 0.16150 0.08080 0.02000 1.000 0.0500 . . . .
O9 O Uiso 0.08080 0.16150 -0.02000 1.000 0.0500 . . . .
O10 O Uiso 0.23341 0.31198 0.02371 1.000 0.0500 . . . .
O11 O Uiso 0.41960 0.37659 0.28956 1.000 0.0500 . . . .
O12 O Uiso 0.58940 0.56132 0.31694 1.000 0.0500 . . . .
O60 O Uiso 0.00000 0.00000 0.06030 1.000 0.0500 . . . .
O61 O Uiso 0.66667 0.33333 0.27303 1.000 0.0500 . . . .
N13 N Uiso 0.27330 0.30540 0.13530 1.000 0.0500 . . . .
C14 C Uiso 0.30550 0.23740 0.15190 1.000 0.0500 . . . .
C15 C Uiso 0.36660 0.26800 0.18430 1.000 0.0500 . . . .
C16 C Uiso 0.36660 0.09860 0.18430 1.000 0.0500 . . . .
C17 C Uiso 0.30550 0.06800 0.15190 1.000 0.0500 . . . .
C18 C Uiso 0.20670 0.10330 0.10360 1.000 0.0500 . . . .
C19 C Uiso 0.27630 0.13820 0.13810 1.000 0.0500 . . . .
C20 C Uiso 0.46540 0.23270 0.23260 1.000 0.0500 . . . .
C21 C Uiso 0.39580 0.19780 0.19800 1.000 0.0500 . . . .
C22 C Uiso 0.27360 0.33830 0.09710 0.940 0.0500 . . . .
C23 C Uiso -0.00370 0.53100 0.10750 0.940 0.0500 . . . .
C24 C Uiso 0.11620 0.57860 0.11030 0.940 0.0500 . . . .
C25 C Uiso 0.14750 0.51310 0.08550 0.940 0.0500 . . . .
C26 C Uiso 0.14710 0.43100 0.11200 0.940 0.0500 . . . .
C27 C Uiso 0.17520 0.35020 0.09720 0.940 0.0500 . . . .
O28 O Uiso 0.59363 0.35065 0.07933 1.000 0.0500 . . . .
O29 O Uiso 0.30900 0.19400 0.01900 1.000 0.0500 . . . .
O30 O Uiso 0.09711 0.18838 0.25028 1.000 0.0500 . . . .
O49 O Uiso 0.44999 0.44845 0.03913 1.000 0.0500 . . . .
O57 O Uiso 0.27316 0.17140 0.28580 1.000 0.0500 . . . .
H31 H Uiso 0.38963 0.34689 0.19793 1.000 0.0600 . . . .
H32 H Uiso 0.38967 0.04280 0.19795 1.000 0.0600 . . . .
H33 H Uiso 0.28237 -0.01095 0.13830 1.000 0.0600 . . . .
H34 H Uiso 0.26390 0.27442 0.07671 0.940 0.0500 . . . .
H35 H Uiso 0.34989 0.41518 0.09149 0.940 0.0500 . . . .
H36 H Uiso -0.04446 0.44343 0.11449 0.940 0.0500 . . . .
H37 H Uiso -0.02545 0.54159 0.07798 0.940 0.0500 . . . .
H38 H Uiso -0.03021 0.57264 0.12795 0.940 0.0500 . . . .
H39 H Uiso 0.13913 0.57536 0.14039 0.940 0.0500 . . . .
H40 H Uiso 0.15719 0.66393 0.10038 0.940 0.0500 . . . .
H41 H Uiso 0.22973 0.56508 0.07350 0.940 0.0500 . . . .
H42 H Uiso 0.08745 0.47511 0.06212 0.940 0.0500 . . . .
H43 H Uiso 0.06539 0.38573 0.12507 0.940 0.0500 . . . .
H44 H Uiso 0.20620 0.47271 0.13538 0.940 0.0500 . . . .
H45 H Uiso 0.14905 0.33870 0.06685 0.940 0.0500 . . . .
H46 H Uiso 0.12168 0.27036 0.11066 0.940 0.0500 . . . .
H51 H Uiso 0.56447 0.38658 0.09993 1.000 0.0500 . . . .
H52 H Uiso 0.68111 0.39439 0.07933 1.000 0.0500 . . . .
H47 H Uiso 0.27984 0.22993 0.03960 1.000 0.0500 . . . .
H48 H Uiso 0.39648 0.23774 0.01900 1.000 0.0500 . . . .
H53 H Uiso 0.06795 0.22431 0.27088 1.000 0.0500 . . . .
H54 H Uiso 0.18459 0.23212 0.25028 1.000 0.0500 . . . .
H55 H Uiso 0.42083 0.48438 0.05972 1.000 0.0500 . . . .
H56 H Uiso 0.53748 0.49219 0.03913 1.000 0.0500 . . . .
H58 H Uiso 0.25440 0.14257 0.31498 1.000 0.0500 . . . .
H59 H Uiso 0.32470 0.14433 0.27316 1.000 0.0500 . . . .

loop_
_atom_type_symbol
_atom_type_description
_atom_type_scat_dispersion_real
_atom_type_scat_dispersion_imag
_atom_type_scat_source
C C 0.0033 0.0016 ' International Tables Vol C Tables 4.2.6.8 and 6.1.1.4'
H H 0.0000 0.0000 ' International Tables Vol C Tables 4.2.6.8 and 6.1.1.4'
N N 0.0061 0.0033 ' International Tables Vol C Tables 4.2.6.8 and 6.1.1.4'
O O 0.0106 0.0060 ' International Tables Vol C Tables 4.2.6.8 and 6.1.1.4'
Zr Zr -2.9673 0.5597 ' International Tables Vol C Tables 4.2.6.8 and 6.1.1.4'

loop_
_geom_angle_atom_site_label_1
_geom_angle_atom_site_label_2
_geom_angle_atom_site_label_3
_geom_angle
_geom_angle_site_symmetry_1
_geom_angle_site_symmetry_2
_geom_angle_site_symmetry_3
_geom_angle_publ_flag
O3 Zr1 O4 121.24(1) . . . yes
O3 Zr1 O8 77.28(3) . . . yes
O3 Zr1 O9 141.89(2) . . . yes
O3 Zr1 O10 81.97(3) . . . yes
O3 Zr1 O60 77.32(2) . . . yes
O3 Zr1 O7 76.09(4) . . 2_555 yes
O3 Zr1 O8 141.75(1) . . 2_555 yes
O4 Zr1 O8 141.93(2) . . . yes
O4 Zr1 O9 77.32(1) . . . yes
O4 Zr1 O10 67.63(4) . . . yes
O4 Zr1 O60 141.78(3) . . . yes
O4 Zr1 O7 76.03(2) . . 2_555 yes
O4 Zr1 O8 77.31(3) . . 2_555 yes
O8 Zr1 O9 70.59(1) . . . yes
O8 Zr1 O10 84.51(4) . . . yes
O8 Zr1 O60 70.51(3) . . . yes
O7 Zr1 O8 141.81(1) 2_555 . . yes
O8 Zr1 O8 109.50(3) . . 2_555 yes
O9 Zr1 O10 75.19(1) . . . yes
O9 Zr1 O60 109.45(1) . . . yes
O7 Zr1 O9 141.79(2) 2_555 . . yes
O8 Zr1 O9 70.59(1) 2_555 . . yes
O10 Zr1 O60 150.39(1) . . . yes
O7 Zr1 O10 117.94(2) 2_555 . . yes
O8 Zr1 O10 135.25(2) 2_555 . . yes
O7 Zr1 O60 77.28(2) 2_555 . . yes
O8 Zr1 O60 70.44(1) 2_555 . . yes
O7 Zr1 O8 77.19(3) 2_555 . 2_555 yes
O5 Zr2 O11 60.80(1) . . . yes
O5 Zr2 O12 124.44(2) . . . yes
O5 Zr2 O61 76.60(3) . . . yes
O5 Zr2 O6 76.91(3) . . 3_665 yes
O5 Zr2 O9 141.43(1) . . 7_555 yes
O5 Zr2 O8 141.51(2) . . 8_555 yes
O5 Zr2 O9 76.53(3) . . 8_555 yes
O11 Zr2 O12 76.20(1) . . . yes
O11 Zr2 O61 132.46(2) . . . yes
O6 Zr2 O11 110.48(2) 3_665 . . yes
O9 Zr2 O11 156.60(1) 7_555 . . yes
O8 Zr2 O11 93.46(1) 8_555 . . yes
O9 Zr2 O11 79.51(1) 8_555 . . yes
O12 Zr2 O61 150.70(1) . . . yes
O6 Zr2 O12 88.07(3) 3_665 . . yes
O9 Zr2 O12 81.88(2) 7_555 . . yes
O8 Zr2 O12 68.27(1) 8_555 . . yes
O9 Zr2 O12 130.16(3) 8_555 . . yes
O6 Zr2 O61 76.58(3) 3_665 . . yes
O9 Zr2 O61 70.42(3) 7_555 . . yes
O8 Zr2 O61 109.41(1) 8_555 . . yes
O9 Zr2 O61 70.47(3) 8_555 . . yes
O6 Zr2 O9 76.47(3) 3_665 . 7_555 yes
O6 Zr2 O8 141.47(2) 3_665 . 8_555 yes
O6 Zr2 O9 141.47(1) 3_665 . 8_555 yes
O8 Zr2 O9 70.59(1) 8_555 . 7_555 yes
O9 Zr2 O9 109.45(1) 7_555 . 8_555 yes
O8 Zr2 O9 70.57(1) 8_555 . 8_555 yes
Zr1 O3 C18 132.18(1) . . . yes
Zr2 O5 C20 133.00(1) . . . yes
Zr2 O6 C20 133.02(1) 2_655 . . yes
Zr1 O7 C18 132.23(1) 3_555 . . yes
Zr1 O8 Zr1 109.60(3) . . 3_555 yes
Zr1 O8 Zr2 109.44(1) . . 6_554 yes
Zr1 O8 Zr2 109.41(1) 3_555 . 6_554 yes
Zr1 O9 Zr2 109.41(1) . . 4_444 yes
Zr1 O9 Zr2 109.40(1) . . 6_554 yes
Zr2 O9 Zr2 109.65(3) 4_444 . 6_554 yes
Zr1 O60 Zr1 109.46(1) . . 2_555 yes
Zr1 O60 Zr1 109.46(3) . . 3_555 yes
Zr1 O60 Zr1 109.46(3) 2_555 . 3_555 yes
Zr2 O61 Zr2 109.47(3) . . 2_655 yes
Zr2 O61 Zr2 109.47(3) . . 3_665 yes
Zr2 O61 Zr2 109.47(1) 2_655 . 3_665 yes
C14 N13 C22 132.68(1) . . . yes
N13 C14 C15 120.36(2) . . . yes
N13 C14 C19 123.10(3) . . . yes
C15 C14 C19 116.52(1) . . . no
C14 C15 C21 116.29(2) . . . no
C17 C16 C21 116.40(1) . . . no
C16 C17 C19 116.40(2) . . . no
O3 C18 O7 126.81(3) . . . yes
O3 C18 C19 116.51(2) . . . yes
O7 C18 C19 116.65(1) . . . yes
C14 C19 C17 127.00(3) . . . no
C14 C19 C18 116.58(1) . . . no
C17 C19 C18 116.41(2) . . . no
O5 C20 O6 127.02(3) . . . yes
O5 C20 C21 116.54(1) . . . yes
O6 C20 C21 116.43(2) . . . yes
C15 C21 C16 127.21(3) . . . no
C15 C21 C20 116.30(2) . . . no
C16 C21 C20 116.47(1) . . . no
N13 C22 C27 100.84(1) . . . yes
C23 C24 C25 108.01(2) . . . no
C24 C25 C26 104.19(3) . . . no
C25 C26 C27 119.68(3) . . . no
C22 C27 C26 136.01(1) . . . no
C14 C15 H31 120.00 . . . no
C21 C15 H31 124.00 . . . no
C17 C16 H32 120.00 . . . no
C21 C16 H32 124.00 . . . no
C16 C17 H33 120.00 . . . no
C19 C17 H33 124.00 . . . no
N13 C22 H34 111.00 . . . no
N13 C22 H35 109.00 . . . no
C27 C22 H34 111.00 . . . no
C27 C22 H35 114.00 . . . no
H34 C22 H35 111.00 . . . no
C24 C23 H36 109.00 . . . no
C24 C23 H37 109.00 . . . no
C24 C23 H38 109.00 . . . no
H36 C23 H37 109.00 . . . no
H36 C23 H38 109.00 . . . no
H37 C23 H38 109.00 . . . no
C23 C24 H39 110.00 . . . no
C23 C24 H40 109.00 . . . no
C25 C24 H39 110.00 . . . no
C25 C24 H40 110.00 . . . no
H39 C24 H40 110.00 . . . no
C24 C25 H41 110.00 . . . no
C24 C25 H42 109.00 . . . no
C26 C25 H41 110.00 . . . no
C26 C25 H42 112.00 . . . no
H41 C25 H42 110.00 . . . no
C25 C26 H43 108.00 . . . no
C25 C26 H44 109.00 . . . no
C27 C26 H43 108.00 . . . no
C27 C26 H44 104.00 . . . no
H43 C26 H44 108.00 . . . no
C22 C27 H45 104.00 . . . no
C22 C27 H46 95.00 . . . no
C26 C27 H45 104.00 . . . no
C26 C27 H46 109.00 . . . no
H45 C27 H46 104.00 . . . no
H51 O28 H52 109.00 . . . no
H51 O28 H52 135.00 . . 2_655 no
H52 O28 H52 82.00 . . 2_655 no
H47 O29 H48 109.00 . . . no
H53 O30 H54 109.00 . . . no
H55 O49 H56 109.00 . . . no
H58 O57 H59 109.00 . . . no

loop_
_geom_bond_atom_site_label_1
_geom_bond_atom_site_label_2
_geom_bond_distance
_geom_bond_site_symmetry_1
_geom_bond_site_symmetry_2
_geom_bond_publ_flag
Zr1 O3 2.2875(11) . . yes
Zr1 O4 2.2877(11) . . yes
Zr1 O8 2.1716(10) . . yes
Zr1 O9 2.1583(10) . . yes
Zr1 O10 2.2960(11) . . yes
Zr1 O60 2.1752(10) . . yes
Zr1 O7 2.2893(11) . 2_555 yes
Zr1 O8 2.1752(10) . 2_555 yes
Zr2 O5 2.1718(10) . . yes
Zr2 O11 2.2157(11) . . yes
Zr2 O12 2.2947(11) . . yes
Zr2 O61 2.1763(10) . . yes
Zr2 O6 2.1729(10) . 3_665 yes
Zr2 O9 2.1752(10) . 7_555 yes
Zr2 O8 2.1583(10) . 8_555 yes
Zr2 O9 2.1727(10) . 8_555 yes
O3 C18 1.2977(6) . . yes
O5 C20 1.2950(6) . . yes
O6 C20 1.2950(6) . . yes
O7 C18 1.2963(6) . . yes
N13 C14 1.4286(7) . . yes
N13 C22 1.4534(7) . . yes
C14 C15 1.3982(7) . . no
C14 C19 1.3855(7) . . no
C15 C21 1.3869(7) . . no
C16 C17 1.3982(7) . . no
C16 C21 1.3842(7) . . no
C17 C19 1.3881(7) . . no
C18 C19 1.5216(7) . . no
C20 C21 1.5245(7) . . no
C22 C27 1.5365(7) . . no
C23 C24 1.5355(7) . . no
C24 C25 1.5378(7) . . no
C25 C26 1.5316(7) . . no
C26 C27 1.5301(7) . . no
C15 H31 1.1400 . . no
C16 H32 1.1400 . . no
C17 H33 1.1400 . . no
C22 H34 1.1400 . . no
C22 H35 1.1400 . . no
C23 H36 1.1400 . . no
C23 H37 1.1400 . . no
C23 H38 1.1400 . . no
C24 H39 1.1400 . . no
C24 H40 1.1400 . . no
C25 H41 1.1400 . . no
C25 H42 1.1400 . . no
C26 H43 1.1400 . . no
C26 H44 1.1400 . . no
C27 H45 1.1400 . . no
C27 H46 1.1400 . . no
O28 H51 1.1100 . . no
O28 H52 1.1100 . . no
O28 H52 1.0400 . 2_655 no
O29 H47 1.1100 . . no
O29 H48 1.1100 . . no
O30 H53 1.1100 . . no
O30 H54 1.1100 . . no
O49 H55 1.1100 . . no
O49 H56 1.1100 . . no
O57 H58 1.1100 . . no
O57 H59 1.1100 . . no

loop_
_geom_hbond_atom_site_label_D
_geom_hbond_atom_site_label_H
_geom_hbond_atom_site_label_A
_geom_hbond_distance_DH
_geom_hbond_distance_HA
_geom_hbond_distance_DA
_geom_hbond_angle_DHA
_geom_hbond_site_symmetry_A
_geom_hbond_publ_flag
O29 H47 O3 1.1100 2.2100 3.0838(15) 133.00 . yes
O29 H47 O10 1.1100 1.7500 2.4817(12) 119.00 . yes
O28 H52 O28 1.1100 1.0400 2.1080(10) 158.00 3_665 yes
O30 H54 O57 1.1100 2.2900 2.9976(14) 119.00 . yes
O57 H58 O10 1.1100 2.1700 2.8296(14) 115.00 8_555 yes
O57 H59 O6 1.1100 2.4900 3.5328(17) 155.00 . yes
C22 H34 O3 1.1400 1.4800 2.1572(10) 110.00 . yes
C22 H34 O10 1.1400 2.0900 2.6860(13) 109.00 . yes
C22 H35 O49 1.1400 2.2800 3.0737(15) 124.00 . yes
C23 H37 O49 1.1400 1.4300 2.4695(12) 148.00 3_565 yes
C23 H38 N13 1.1400 1.9800 2.8268(14) 127.00 3_565 yes
C25 H42 O49 1.1400 2.2400 3.0027(14) 122.00 3_565 yes
C27 H45 O4 1.1400 1.9100 2.9915(14) 157.00 . yes
C27 H45 O10 1.1400 2.1400 2.9128(14) 123.00 . yes
C27 H46 O3 1.1400 2.1800 2.7009(13) 104.00 . yes
C27 H46 O7 1.1400 1.9100 2.7024(13) 123.00 2_555 yes

loop_
_geom_torsion_atom_site_label_1
_geom_torsion_atom_site_label_2
_geom_torsion_atom_site_label_3
_geom_torsion_atom_site_label_4
_geom_torsion
_geom_torsion_site_symmetry_1
_geom_torsion_site_symmetry_2
_geom_torsion_site_symmetry_3
_geom_torsion_site_symmetry_4
_geom_torsion_publ_flag
O4 Zr1 O3 C18 179.23 . . . . no
O8 Zr1 O3 C18 -36.97 . . . . no
O9 Zr1 O3 C18 -69.85 . . . . no
O10 Zr1 O3 C18 -123.11 . . . . no
O60 Zr1 O3 C18 35.58 . . . . no
O7 Zr1 O3 C18 115.40 2_555 . . . no
O8 Zr1 O3 C18 68.47 2_555 . . . no
O7 Zr1 O8 Zr2 154.18 2_555 . . 6_554 no
O8 Zr1 O8 Zr2 60.19 2_555 . . 6_554 no
O7 Zr1 O8 Zr1 -80.92 . 3_555 . . no
O60 Zr1 O8 Zr1 -0.06 . 3_555 . . no
O3 Zr1 O8 Zr1 -34.27 3_555 3_555 . . no
O4 Zr1 O8 Zr1 -159.23 3_555 3_555 . . no
O8 Zr1 O8 Zr1 59.84 3_555 3_555 . . no
O9 Zr1 O8 Zr1 119.93 3_555 3_555 . . no
O10 Zr1 O8 Zr1 162.14 3_555 3_555 . . no
O7 Zr1 O8 Zr2 159.07 . 3_555 . 6_554 no
O3 Zr1 O60 Zr1 159.16 . . . 2_555 no
O4 Zr1 O60 Zr1 34.17 . . . 2_555 no
O8 Zr1 O7 C18 37.02 . 3_555 . . no
O60 Zr1 O7 C18 -35.49 . 3_555 . . no
O3 Zr1 O7 C18 -115.35 3_555 3_555 . . no
O4 Zr1 O7 C18 116.91 3_555 3_555 . . no
O8 Zr1 O7 C18 -68.32 3_555 3_555 . . no
O9 Zr1 O7 C18 69.88 3_555 3_555 . . no
O10 Zr1 O7 C18 171.75 3_555 3_555 . . no
O3 Zr1 O8 Zr1 80.92 . . . 3_555 no
O4 Zr1 O8 Zr1 -154.05 . . . 3_555 no
O9 Zr1 O8 Zr1 -119.89 . . . 3_555 no
O10 Zr1 O8 Zr1 163.91 . . . 3_555 no
O60 Zr1 O8 Zr1 0.07 . . . 3_555 no
O7 Zr1 O8 Zr1 34.19 2_555 . . 3_555 no
O8 Zr1 O8 Zr1 -59.80 2_555 . . 3_555 no
O3 Zr1 O8 Zr2 -159.09 . . . 6_554 no
O4 Zr1 O8 Zr2 -34.06 . . . 6_554 no
O9 Zr1 O8 Zr2 0.10 . . . 6_554 no
O10 Zr1 O8 Zr2 -76.10 . . . 6_554 no
O60 Zr1 O8 Zr2 120.05 . . . 6_554 no
O10 Zr1 O60 Zr1 -154.12 . . . 2_555 no
O3 Zr1 O9 Zr2 154.20 . . . 4_444 no
O4 Zr1 O9 Zr2 -80.75 . . . 4_444 no
O8 Zr1 O9 Zr2 120.04 . . . 4_444 no
O10 Zr1 O9 Zr2 -150.63 . . . 4_444 no
O60 Zr1 O9 Zr2 60.02 . . . 4_444 no
O7 Zr1 O9 Zr2 -34.06 2_555 . . 4_444 no
O8 Zr1 O9 Zr2 0.07 2_555 . . 4_444 no
O3 Zr1 O9 Zr2 34.06 . . . 6_554 no
O4 Zr1 O9 Zr2 159.11 . . . 6_554 no
O8 Zr1 O9 Zr2 -0.10 . . . 6_554 no
O10 Zr1 O9 Zr2 89.23 . . . 6_554 no
O60 Zr1 O9 Zr2 -60.12 . . . 6_554 no
O8 Zr1 O60 Zr1 -120.04 . . . 2_555 no
O9 Zr1 O60 Zr1 -59.97 . . . 2_555 no
O7 Zr1 O60 Zr1 80.80 . 3_555 . . no
O8 Zr1 O60 Zr1 0.06 . 3_555 . . no
O3 Zr1 O60 Zr1 -80.87 . . . 3_555 no
O4 Zr1 O60 Zr1 154.14 . . . 3_555 no
O8 Zr1 O60 Zr1 -0.06 . . . 3_555 no
O9 Zr1 O60 Zr1 60.01 . . . 3_555 no
O10 Zr1 O60 Zr1 -34.15 . . . 3_555 no
O8 Zr1 O9 Zr2 -120.06 2_555 . . 6_554 no
O7 Zr1 O9 Zr2 -154.19 2_555 . . 6_554 no
O12 Zr2 O5 C20 -166.76 . . . . no
O11 Zr2 O6 C20 -166.40 2_655 2_655 . . no
O9 Zr2 O8 Zr1 -120.02 3_555 6_554 . . no
O5 Zr2 O8 Zr1 32.68 6_554 6_554 . . no
O9 Zr2 O8 Zr1 -0.10 . 6_554 . . no
O11 Zr2 O5 C20 -122.36 . . . . no
O8 Zr2 O9 Zr1 -0.08 2_555 4_444 . . no
O9 Zr2 O9 Zr1 -60.17 2_555 4_444 . . no
O61 Zr2 O5 C20 35.78 . . . . no
O6 Zr2 O5 C20 114.85 3_665 . . . no
O9 Zr2 O5 C20 67.43 7_555 . . . no
O8 Zr2 O5 C20 -68.65 8_555 . . . no
O9 Zr2 O5 C20 -36.98 8_555 . . . no
O61 Zr2 O6 C20 -35.73 . 2_655 . . no
O5 Zr2 O6 C20 -114.82 2_655 2_655 . . no
O11 Zr2 O9 Zr1 -97.39 6_554 6_554 . . no
O12 Zr2 O9 Zr1 -35.66 6_554 6_554 . . no
O8 Zr2 O9 Zr2 -119.89 . 6_554 . 4_444 no
O12 Zr2 O6 C20 119.11 2_655 2_655 . . no
O9 Zr2 O6 C20 37.00 8_555 2_655 . . no
O11 Zr2 O8 Zr1 77.50 6_554 6_554 . . no
O12 Zr2 O8 Zr1 151.16 6_554 6_554 . . no
O9 Zr2 O8 Zr1 120.00 . 6_554 . 3_555 no
O5 Zr2 O9 Zr1 -152.84 4_444 4_444 . . no
O11 Zr2 O9 Zr1 49.12 4_444 4_444 . . no
O12 Zr2 O9 Zr1 69.67 4_444 4_444 . . no
O6 Zr2 O9 Zr1 159.63 6_554 4_444 . . no
O8 Zr2 O9 Zr1 0.10 . 6_554 . . no
O9 Zr2 O9 Zr1 60.20 3_555 6_554 . . no
O5 Zr2 O9 Zr1 -159.63 6_554 6_554 . . no
O5 Zr2 O61 Zr2 -80.28 . . . 2_655 no
O11 Zr2 O61 Zr2 -54.14 . . . 2_655 no
O12 Zr2 O61 Zr2 139.97 . . . 2_655 no
O5 Zr2 O61 Zr2 159.72 . . . 3_665 no
O11 Zr2 O61 Zr2 -174.14 . . . 3_665 no
O12 Zr2 O61 Zr2 19.97 . . . 3_665 no
O6 Zr2 O61 Zr2 80.24 . 2_655 . . no
Zr1 O3 C18 O7 1.60 . . . . no
Zr1 O3 C18 C19 179.96 . . . . no
Zr2 O5 C20 C21 -179.93 . . . . no
Zr2 O5 C20 O6 1.39 . . . . no
Zr2 O6 C20 O5 -1.43 2_655 . . . no
Zr2 O6 C20 C21 179.90 2_655 . . . no
Zr1 O7 C18 O3 -1.67 3_555 . . . no
Zr1 O7 C18 C19 179.97 3_555 . . . no
C14 N13 C22 C27 147.16 . . . . no
C22 N13 C14 C15 134.07 . . . . no
C22 N13 C14 C19 -48.05 . . . . no
N13 C14 C19 C18 0.03 . . . . no
C15 C14 C19 C17 -3.47 . . . . no
C15 C14 C19 C18 177.98 . . . . no
N13 C14 C19 C17 178.58 . . . . no
C19 C14 C15 C21 3.19 . . . . no
N13 C14 C15 C21 -178.80 . . . . no
C14 C15 C21 C20 178.07 . . . . no
C14 C15 C21 C16 -3.69 . . . . no
C17 C16 C21 C15 3.69 . . . . no
C17 C16 C21 C20 -178.07 . . . . no
C21 C16 C17 C19 -3.19 . . . . no
C16 C17 C19 C18 -177.98 . . . . no
C16 C17 C19 C14 3.47 . . . . no
O3 C18 C19 C17 -178.62 . . . . no
O7 C18 C19 C14 178.62 . . . . no
O3 C18 C19 C14 0.08 . . . . no
O7 C18 C19 C17 -0.09 . . . . no
O5 C20 C21 C15 -0.19 . . . . no
O6 C20 C21 C15 178.63 . . . . no
O6 C20 C21 C16 0.20 . . . . no
O5 C20 C21 C16 -178.62 . . . . no
N13 C22 C27 C26 76.10 . . . . no
C23 C24 C25 C26 -93.36 . . . . no
C24 C25 C26 C27 -179.83 . . . . no
C25 C26 C27 C22 99.17 . . . . no
